data_1556942
loop_
_publ_author_name
'Aldrich, Kelly E.'
'Kansal, Dhwani'
'Odom, Aaron L.'

_publ_section_title
;
 Catalyst design insights from modelling a titanium-catalyzed
 multicomponent reaction.
;
_journal_issue 0
_journal_name_full 'Faraday discussions'
_journal_page_first 208
_journal_page_last 230
_journal_paper_doi 10.1039/c9fd00033j
_journal_volume 220
_journal_year 2019
_chemical_formula_moiety 'C56 H84 O4 Ti'
_chemical_formula_sum 'C56 H84 O4 Ti'
_chemical_formula_weight 869.13
_space_group_crystal_system tetragonal
_space_group_IT_number 114
_space_group_name_Hall 'P -4 2n'
_space_group_name_H-M_alt 'P -4 21 c'
_atom_sites_solution_hydrogens geom
_atom_sites_solution_primary iterative
_audit_creation_date 2019-03-25
_audit_creation_method
;
Olex2 1.2
(compiled 2018.05.29 svn.r3508 for OlexSys, GUI svn.r5506)
;
_audit_update_record
;
2019-03-27 deposited with the CCDC.	2019-05-07 downloaded from the CCDC.
;
_cell_angle_alpha 90
_cell_angle_beta 90
_cell_angle_gamma 90
_cell_formula_units_Z 2
_cell_length_a 12.3120(3)
_cell_length_b 12.3120(3)
_cell_length_c 17.7572(8)
_cell_measurement_reflns_used 4498
_cell_measurement_temperature 173(2)
_cell_measurement_theta_max 68.22
_cell_measurement_theta_min 4.37
_cell_volume 2691.73(15)
_computing_cell_refinement 'SAINT v8.34A (Bruker, 2013)'
_computing_data_collection 'COSMO (BRUKER, V1.61, 2009)'
_computing_data_reduction 'SAINT v8.34A (Bruker, 2013)'
_computing_molecular_graphics 'Olex2 (Dolomanov et al., 2009)'
_computing_publication_material 'Olex2 (Dolomanov et al., 2009)'
_computing_structure_refinement 'ShelXL (Sheldrick, 2015)'
_computing_structure_solution 'olex2.solve (Bourhis et al., 2015)'
_diffrn_ambient_temperature 172.99
_diffrn_detector_area_resol_mean 8.36
_diffrn_measured_fraction_theta_full 0.998
_diffrn_measured_fraction_theta_max 0.999
_diffrn_measurement_device_type 'Bruker APEX-II CCD'
_diffrn_measurement_method '\f and \w scans'
_diffrn_radiation_monochromator graphite
_diffrn_radiation_type CuK\a
_diffrn_radiation_wavelength 1.54178
_diffrn_reflns_av_R_equivalents 0.0437
_diffrn_reflns_av_unetI/netI 0.0539
_diffrn_reflns_Laue_measured_fraction_full 0.998
_diffrn_reflns_Laue_measured_fraction_max 0.999
_diffrn_reflns_limit_h_max 14
_diffrn_reflns_limit_h_min -12
_diffrn_reflns_limit_k_max 9
_diffrn_reflns_limit_k_min -14
_diffrn_reflns_limit_l_max 21
_diffrn_reflns_limit_l_min -19
_diffrn_reflns_number 9725
_diffrn_reflns_point_group_measured_fraction_full 0.999
_diffrn_reflns_point_group_measured_fraction_max 0.999
_diffrn_reflns_theta_full 67.679
_diffrn_reflns_theta_max 68.288
_diffrn_reflns_theta_min 3.590
_diffrn_source 'sealed tube'
_diffrn_standards_number 0
_exptl_absorpt_coefficient_mu 1.650
_exptl_absorpt_correction_T_max 0.7531
_exptl_absorpt_correction_T_min 0.6280
_exptl_absorpt_correction_type multi-scan
_exptl_absorpt_process_details
'SADABS-2012/1 (Bruker,2012) was used for absorption correction. wR2(int) was 0.0836 before and 0.0680 after correction. The Ratio of minimum to maximum transmission is 0.8339. The \l/2 correction factor is 0.0015.'
_exptl_crystal_colour yellow
_exptl_crystal_colour_primary yellow
_exptl_crystal_density_diffrn 1.072
_exptl_crystal_description block
_exptl_crystal_F_000 948
_exptl_crystal_size_max 0.315
_exptl_crystal_size_mid 0.21
_exptl_crystal_size_min 0.2
_refine_diff_density_max 0.132
_refine_diff_density_min -0.388
_refine_diff_density_rms 0.042
_refine_ls_abs_structure_details
;
 Flack x determined using 874 quotients [(I+)-(I-)]/[(I+)+(I-)]
 (Parsons and Flack (2004), Acta Cryst. A60, s61).
;
_refine_ls_abs_structure_Flack 0.013(6)
_refine_ls_extinction_method none
_refine_ls_goodness_of_fit_ref 1.023
_refine_ls_hydrogen_treatment constr
_refine_ls_matrix_type full
_refine_ls_number_parameters 145
_refine_ls_number_reflns 2462
_refine_ls_number_restraints 0
_refine_ls_restrained_S_all 1.023
_refine_ls_R_factor_all 0.0397
_refine_ls_R_factor_gt 0.0350
_refine_ls_shift/su_max 0.000
_refine_ls_shift/su_mean 0.000
_refine_ls_structure_factor_coef Fsqd
_refine_ls_weighting_details 'w=1/[\s^2^(Fo^2^)+(0.0388P)^2^] where P=(Fo^2^+2Fc^2^)/3'
_refine_ls_weighting_scheme calc
_refine_ls_wR_factor_gt 0.0846
_refine_ls_wR_factor_ref 0.0868
_reflns_Friedel_coverage 0.764
_reflns_Friedel_fraction_full 1.000
_reflns_Friedel_fraction_max 1.000
_reflns_number_gt 2223
_reflns_number_total 2462
_reflns_threshold_expression 'I > 2\s(I)'
_cod_data_source_file c9fd00033j2.cif
_cod_data_source_block uc_a
_cod_original_cell_volume 2691.73(18)
_cod_database_code 1556942
_shelxl_version_number 2013-3
_shelx_space_group_comment
;
The symmetry employed for this shelxl refinement is uniquely defined
by the following loop, which should always be used as a source of
symmetry information in preference to the above space-group names.
They are only intended as comments.
;
_shelx_estimated_absorpt_t_max 0.734
_shelx_estimated_absorpt_t_min 0.625
_olex2_refinement_description
;
1. Twinned data refinement
 Scales: 0.994(12)
 0.006(12)
2. Fixed Uiso
 At 1.2 times of:
  All C(H) groups
 At 1.5 times of:
  All C(H,H,H) groups
3.a Aromatic/amide H refined with riding coordinates:
 C006(H006), C007(H007), C008(H008)
3.b Idealised Me refined as rotating group:
 C009(H00A,H00B,H00C), C00A(H00D,H00E,H00F), C00D(H00G,H00H,H00I), C00E(H00J,
 H00K,H00L), C00F(H00M,H00N,H00O), C00G(H00P,H00Q,H00R)
;
_olex2_diffrn_ambient_temperature_device 'Oxford Cryosystems'
_olex2_submission_special_instructions 'No special instructions were received'

loop_
_space_group_symop_operation_xyz
'x, y, z'
'-x, -y, z'
'y, -x, -z'
'-y, x, -z'
'-x+1/2, y+1/2, -z+1/2'
'x+1/2, -y+1/2, -z+1/2'
'-y+1/2, -x+1/2, z+1/2'
'y+1/2, x+1/2, z+1/2'

loop_
_atom_site_label
_atom_site_type_symbol
_atom_site_fract_x
_atom_site_fract_y
_atom_site_fract_z
_atom_site_U_iso_or_equiv
_atom_site_adp_type
_atom_site_occupancy
_atom_site_site_symmetry_order
_atom_site_calc_flag
_atom_site_refinement_flags_posn
_atom_site_refinement_flags_adp
_atom_site_refinement_flags_occupancy
Ti01 Ti 0.5000 0.5000 0.5000 0.0212(2) Uani 1 4 d S T P
O002 O 0.55377(16) 0.60487(15) 0.56080(10) 0.0311(4) Uani 1 1 d . . .
C003 C 0.5934(2) 0.7087(2) 0.55748(16) 0.0262(6) Uani 1 1 d . . .
C004 C 0.6280(2) 0.7617(2) 0.62328(15) 0.0258(6) Uani 1 1 d . . .
C005 C 0.6707(2) 0.9217(2) 0.54509(15) 0.0265(6) Uani 1 1 d . . .
C006 C 0.6360(2) 0.8659(2) 0.48184(15) 0.0294(6) Uani 1 1 d . . .
H006 H 0.6379 0.9002 0.4339 0.035 Uiso 1 1 calc R . .
C007 C 0.6658(2) 0.8675(2) 0.61377(15) 0.0266(6) Uani 1 1 d . . .
H007 H 0.6900 0.9054 0.6573 0.032 Uiso 1 1 calc R . .
C008 C 0.5982(2) 0.7598(2) 0.48822(15) 0.0284(6) Uani 1 1 d . . .
H008 H 0.5753 0.7219 0.4444 0.034 Uiso 1 1 calc R . .
C009 C 0.6986(3) 0.6051(3) 0.69985(17) 0.0451(8) Uani 1 1 d . . .
H00A H 0.6705 0.5528 0.6631 0.068 Uiso 1 1 calc GR . .
H00B H 0.6992 0.5719 0.7500 0.068 Uiso 1 1 calc GR . .
H00C H 0.7726 0.6262 0.6859 0.068 Uiso 1 1 calc GR . .
C00A C 0.6673(3) 0.7814(3) 0.76318(16) 0.0457(8) Uani 1 1 d . . .
H00D H 0.7422 0.8031 0.7519 0.069 Uiso 1 1 calc GR . .
H00E H 0.6653 0.7430 0.8115 0.069 Uiso 1 1 calc GR . .
H00F H 0.6213 0.8462 0.7660 0.069 Uiso 1 1 calc GR . .
C00B C 0.7129(2) 1.0389(2) 0.54212(16) 0.0316(6) Uani 1 1 d . . .
C00C C 0.6253(2) 0.7063(2) 0.70078(15) 0.0328(6) Uani 1 1 d . . .
C00D C 0.8306(2) 1.0418(2) 0.57136(18) 0.0384(7) Uani 1 1 d . . .
H00G H 0.8326 1.0148 0.6233 0.058 Uiso 1 1 calc GR . .
H00H H 0.8576 1.1167 0.5700 0.058 Uiso 1 1 calc GR . .
H00I H 0.8764 0.9959 0.5394 0.058 Uiso 1 1 calc GR . .
C00E C 0.6417(2) 1.1113(2) 0.59250(19) 0.0377(7) Uani 1 1 d . . .
H00J H 0.5660 1.1070 0.5757 0.057 Uiso 1 1 calc GR . .
H00K H 0.6669 1.1867 0.5891 0.057 Uiso 1 1 calc GR . .
H00L H 0.6469 1.0864 0.6448 0.057 Uiso 1 1 calc GR . .
C00F C 0.7110(3) 1.0852(2) 0.46228(18) 0.0465(8) Uani 1 1 d . . .
H00M H 0.7586 1.0418 0.4298 0.070 Uiso 1 1 calc GR . .
H00N H 0.7366 1.1606 0.4632 0.070 Uiso 1 1 calc GR . .
H00O H 0.6367 1.0828 0.4426 0.070 Uiso 1 1 calc GR . .
C00G C 0.5081(3) 0.6742(3) 0.72119(16) 0.0455(7) Uani 1 1 d . . .
H00P H 0.4619 0.7390 0.7209 0.068 Uiso 1 1 calc GR . .
H00Q H 0.5070 0.6413 0.7714 0.068 Uiso 1 1 calc GR . .
H00R H 0.4808 0.6218 0.6842 0.068 Uiso 1 1 calc GR . .

loop_
_atom_site_aniso_label
_atom_site_aniso_U_11
_atom_site_aniso_U_22
_atom_site_aniso_U_33
_atom_site_aniso_U_23
_atom_site_aniso_U_13
_atom_site_aniso_U_12
Ti01 0.0185(3) 0.0185(3) 0.0265(4) 0.000 0.000 0.000
O002 0.0364(11) 0.0231(9) 0.0337(10) -0.0034(8) -0.0027(8) -0.0065(8)
C003 0.0236(13) 0.0211(13) 0.0340(14) -0.0017(11) -0.0013(11) 0.0004(9)
C004 0.0229(13) 0.0256(13) 0.0289(14) -0.0009(11) 0.0013(10) 0.0024(10)
C005 0.0239(13) 0.0254(14) 0.0303(15) -0.0017(11) 0.0016(11) -0.0001(10)
C006 0.0332(14) 0.0277(14) 0.0274(14) 0.0018(10) 0.0017(11) -0.0028(11)
C007 0.0238(13) 0.0265(14) 0.0295(14) -0.0058(11) -0.0028(11) -0.0006(10)
C008 0.0318(14) 0.0277(13) 0.0257(14) -0.0056(11) -0.0014(11) -0.0024(10)
C009 0.058(2) 0.0410(18) 0.0367(17) 0.0075(14) -0.0063(15) 0.0099(15)
C00A 0.067(2) 0.0421(19) 0.0280(15) 0.0007(13) -0.0040(15) -0.0046(15)
C00B 0.0342(15) 0.0249(14) 0.0357(15) -0.0021(11) 0.0034(12) -0.0042(11)
C00C 0.0387(17) 0.0309(15) 0.0288(15) -0.0002(11) 0.0006(12) -0.0031(12)
C00D 0.0335(16) 0.0319(15) 0.0498(18) -0.0103(13) 0.0068(13) -0.0089(12)
C00E 0.0351(16) 0.0253(15) 0.0526(19) -0.0025(13) 0.0027(14) -0.0003(12)
C00F 0.062(2) 0.0278(16) 0.050(2) 0.0070(14) 0.0024(16) -0.0128(15)
C00G 0.0469(18) 0.0507(19) 0.0389(16) 0.0079(14) 0.0095(16) -0.0066(16)

loop_
_atom_type_symbol
_atom_type_description
_atom_type_scat_dispersion_real
_atom_type_scat_dispersion_imag
_atom_type_scat_source
C C 0.0181 0.0091 'International Tables Vol C Tables 4.2.6.8 and 6.1.1.4'
H H 0.0000 0.0000 'International Tables Vol C Tables 4.2.6.8 and 6.1.1.4'
O O 0.0492 0.0322 'International Tables Vol C Tables 4.2.6.8 and 6.1.1.4'
Ti Ti 0.2191 1.8069 'International Tables Vol C Tables 4.2.6.8 and 6.1.1.4'

loop_
_geom_angle_atom_site_label_1
_geom_angle_atom_site_label_2
_geom_angle_atom_site_label_3
_geom_angle
_geom_angle_site_symmetry_1
_geom_angle_site_symmetry_3
O002 Ti01 O002 110.88(6) . 4_656
O002 Ti01 O002 110.88(6) . 3_566
O002 Ti01 O002 110.88(6) 4_656 2_665
O002 Ti01 O002 110.88(6) 2_665 3_566
O002 Ti01 O002 106.70(12) 4_656 3_566
O002 Ti01 O002 106.70(12) . 2_665
C003 O002 Ti01 140.45(18) . .
O002 C003 C004 120.4(2) . .
O002 C003 C008 118.5(2) . .
C008 C003 C004 121.1(2) . .
C003 C004 C00C 122.2(2) . .
C007 C004 C003 115.8(2) . .
C007 C004 C00C 122.0(2) . .
C006 C005 C007 117.4(2) . .
C006 C005 C00B 122.9(3) . .
C007 C005 C00B 119.7(3) . .
C005 C006 H006 119.9 . .
C005 C006 C008 120.2(2) . .
C008 C006 H006 119.9 . .
C004 C007 H007 117.7 . .
C005 C007 C004 124.7(2) . .
C005 C007 H007 117.7 . .
C003 C008 C006 120.9(2) . .
C003 C008 H008 119.6 . .
C006 C008 H008 119.6 . .
H00A C009 H00B 109.5 . .
H00A C009 H00C 109.5 . .
H00B C009 H00C 109.5 . .
C00C C009 H00A 109.5 . .
C00C C009 H00B 109.5 . .
C00C C009 H00C 109.5 . .
H00D C00A H00E 109.5 . .
H00D C00A H00F 109.5 . .
H00E C00A H00F 109.5 . .
C00C C00A H00D 109.5 . .
C00C C00A H00E 109.5 . .
C00C C00A H00F 109.5 . .
C005 C00B C00D 109.2(2) . .
C005 C00B C00E 109.4(2) . .
C00E C00B C00D 109.1(2) . .
C00F C00B C005 112.2(2) . .
C00F C00B C00D 108.6(3) . .
C00F C00B C00E 108.3(2) . .
C004 C00C C009 109.7(2) . .
C004 C00C C00G 110.2(2) . .
C009 C00C C00G 110.1(3) . .
C00A C00C C004 111.9(2) . .
C00A C00C C009 107.4(3) . .
C00A C00C C00G 107.5(3) . .
C00B C00D H00G 109.5 . .
C00B C00D H00H 109.5 . .
C00B C00D H00I 109.5 . .
H00G C00D H00H 109.5 . .
H00G C00D H00I 109.5 . .
H00H C00D H00I 109.5 . .
C00B C00E H00J 109.5 . .
C00B C00E H00K 109.5 . .
C00B C00E H00L 109.5 . .
H00J C00E H00K 109.5 . .
H00J C00E H00L 109.5 . .
H00K C00E H00L 109.5 . .
C00B C00F H00M 109.5 . .
C00B C00F H00N 109.5 . .
C00B C00F H00O 109.5 . .
H00M C00F H00N 109.5 . .
H00M C00F H00O 109.5 . .
H00N C00F H00O 109.5 . .
C00C C00G H00P 109.5 . .
C00C C00G H00Q 109.5 . .
C00C C00G H00R 109.5 . .
H00P C00G H00Q 109.5 . .
H00P C00G H00R 109.5 . .
H00Q C00G H00R 109.5 . .

loop_
_geom_bond_atom_site_label_1
_geom_bond_atom_site_label_2
_geom_bond_distance
_geom_bond_site_symmetry_2
Ti01 O002 1.8086(18) .
Ti01 O002 1.8087(18) 4_656
Ti01 O002 1.8087(18) 3_566
Ti01 O002 1.8087(18) 2_665
O002 C003 1.370(3) .
C003 C004 1.404(4) .
C003 C008 1.383(4) .
C004 C007 1.394(4) .
C004 C00C 1.536(4) .
C005 C006 1.384(4) .
C005 C007 1.391(4) .
C005 C00B 1.534(4) .
C006 H006 0.9500 .
C006 C008 1.392(4) .
C007 H007 0.9500 .
C008 H008 0.9500 .
C009 H00A 0.9800 .
C009 H00B 0.9800 .
C009 H00C 0.9800 .
C009 C00C 1.538(4) .
C00A H00D 0.9800 .
C00A H00E 0.9800 .
C00A H00F 0.9800 .
C00A C00C 1.533(4) .
C00B C00D 1.539(4) .
C00B C00E 1.538(4) .
C00B C00F 1.528(4) .
C00C C00G 1.540(4) .
C00D H00G 0.9800 .
C00D H00H 0.9800 .
C00D H00I 0.9800 .
C00E H00J 0.9800 .
C00E H00K 0.9800 .
C00E H00L 0.9800 .
C00F H00M 0.9800 .
C00F H00N 0.9800 .
C00F H00O 0.9800 .
C00G H00P 0.9800 .
C00G H00Q 0.9800 .
C00G H00R 0.9800 .

loop_
_twin_individual_id
_twin_individual_mass_fraction_refined
1 0.994(12)
2 0.006(12)
